data_4060692
_journal_name_full Organometallics
_journal_year 2003
_chemical_formula_moiety 'C44 H44 N3 O8 Pd, C F3 O3 S'
_chemical_formula_sum 'C45 H44 F3 N3 O11 Pd S'
_chemical_formula_weight 998.32
_space_group_IT_number 14
_symmetry_cell_setting monoclinic
_symmetry_space_group_name_Hall '-P 2ybc'
_symmetry_space_group_name_H-M 'P 1 21/c 1'
_cell_angle_alpha 90
_cell_angle_beta 93.09(2)
_cell_angle_gamma 90
_cell_formula_units_Z 4
_cell_length_a 13.146(3)
_cell_length_b 19.410(4)
_cell_length_c 17.854(3)
_cell_measurement_temperature 150
_cell_volume 4549.1(16)
_diffrn_ambient_temperature 150
_exptl_crystal_density_diffrn 1.458
_refine_diff_density_rms 0.109
_cod_depositor_comments
;
The following automatic conversions were performed:
'_symmetry_cell_setting' value 'Monoclinic' changed to 'monoclinic'
according to '/home/saulius/struct/CIF-dictionaries/cif_core.dic'
dictionary named 'cif_core.dic' version 2.4.1 from 2010-06-29.

Automatic conversion script
Id: cif_fix_enum 1527 2010-12-29 10:47:43Z saulius 
;
_cod_original_sg_symbol_H-M 'P 21/c'
_cod_database_code 4060692

loop_
_symmetry_equiv_pos_as_xyz
x,y,z
-x,1/2+y,1/2-z
-x,-y,-z
x,1/2-y,1/2+z

loop_
_atom_site_aniso_label
_atom_site_aniso_U_11
_atom_site_aniso_U_22
_atom_site_aniso_U_33
_atom_site_aniso_U_23
_atom_site_aniso_U_13
_atom_site_aniso_U_12
Pd1 0.0317(4) 0.0208(4) 0.0252(4) -0.0021(5) 0.0042(3) 0.0002(5)
O1 0.072(6) 0.056(6) 0.021(4) -0.004(4) 0.005(4) -0.017(5)
O2 0.068(6) 0.033(5) 0.049(5) 0.007(4) -0.019(4) 0.009(4)
O3 0.051(5) 0.048(5) 0.041(5) 0.009(4) -0.019(4) 0.002(4)
O4 0.054(5) 0.036(5) 0.038(5) -0.006(4) -0.014(4) -0.012(4)
O5 0.052(6) 0.063(6) 0.045(5) 0.005(5) -0.020(5) -0.009(5)
O6 0.046(5) 0.033(4) 0.067(6) 0.004(5) 0.001(5) 0.013(4)
O7 0.144(10) 0.070(7) 0.046(6) 0.013(5) 0.025(6) 0.023(7)
O8 0.066(6) 0.049(5) 0.047(5) 0.012(5) 0.000(5) 0.002(5)
N1 0.025(5) 0.021(5) 0.028(5) -0.004(4) 0.007(4) 0.001(4)
N2 0.026(5) 0.026(5) 0.028(5) -0.001(4) 0.004(4) 0.002(4)
N3 0.044(6) 0.037(6) 0.041(6) -0.006(5) 0.002(5) 0.010(5)
C1 0.030(6) 0.025(6) 0.041(7) 0.001(5) 0.001(5) -0.005(5)
C2 0.037(7) 0.034(7) 0.028(6) -0.018(5) 0.010(5) 0.006(5)
C3 0.047(8) 0.028(6) 0.032(7) -0.008(5) -0.009(6) -0.008(6)
C4 0.051(8) 0.020(6) 0.039(7) -0.011(5) -0.011(6) 0.001(6)
C5 0.031(7) 0.037(7) 0.063(9) 0.002(7) -0.013(6) 0.000(6)
C6 0.038(7) 0.030(7) 0.044(7) -0.005(6) -0.001(6) 0.005(5)
C7 0.028(6) 0.020(6) 0.035(7) 0.004(5) -0.005(5) 0.003(5)
C8 0.020(6) 0.020(5) 0.024(6) -0.004(5) 0.005(5) 0.003(5)
C9 0.032(6) 0.013(5) 0.020(6) 0.006(4) 0.004(5) 0.002(4)
C10 0.029(6) 0.021(6) 0.036(6) 0.008(5) 0.001(5) 0.001(5)
C11 0.026(6) 0.015(6) 0.030(6) -0.004(5) 0.001(5) 0.001(4)
C12 0.026(6) 0.025(6) 0.028(6) 0.003(5) 0.006(5) -0.001(5)
C13 0.041(7) 0.026(6) 0.025(6) -0.008(5) 0.005(5) -0.002(5)
C14 0.034(7) 0.063(9) 0.035(7) -0.008(6) 0.013(6) -0.007(6)
C15 0.025(6) 0.075(9) 0.042(7) -0.005(8) 0.013(6) 0.010(7)
C16 0.029(7) 0.120(13) 0.071(9) -0.005(10) 0.009(6) 0.003(9)
C17 0.030(7) 0.056(8) 0.062(9) -0.002(7) -0.013(7) 0.017(6)
C18 0.039(7) 0.061(9) 0.029(7) 0.017(6) -0.001(6) 0.005(6)
C19 0.026(6) 0.034(6) 0.022(6) 0.001(5) 0.005(5) -0.011(5)
C20 0.032(6) 0.025(7) 0.061(8) 0.002(6) 0.009(6) -0.005(5)
C21 0.019(6) 0.054(9) 0.077(9) 0.015(7) 0.019(6) 0.006(6)
C22 0.033(7) 0.064(9) 0.027(7) 0.008(6) 0.008(5) 0.016(6)
C23 0.055(8) 0.057(9) 0.066(9) 0.013(7) 0.027(7) 0.020(7)
C24 0.041(7) 0.033(7) 0.038(7) 0.002(6) 0.005(5) 0.006(5)
C25 0.024(6) 0.041(8) 0.035(6) 0.005(5) 0.002(5) -0.007(5)
C26 0.018(6) 0.025(6) 0.034(6) -0.001(5) 0.010(5) 0.015(5)
C27 0.031(7) 0.035(7) 0.045(8) -0.005(6) 0.009(6) -0.011(6)
C28 0.027(6) 0.013(5) 0.033(6) -0.005(5) -0.001(5) 0.000(5)
C29 0.037(6) 0.027(6) 0.039(7) -0.004(6) -0.008(5) -0.007(6)
C30 0.189(17) 0.043(9) 0.075(10) 0.035(8) -0.056(11) 0.016(10)
C31 0.036(7) 0.024(6) 0.023(6) -0.003(5) -0.002(5) 0.003(5)
C32 0.026(6) 0.041(7) 0.026(7) -0.002(6) 0.001(5) 0.003(5)
C33 0.059(9) 0.067(9) 0.070(10) -0.002(8) -0.035(8) -0.029(7)
C34 0.038(7) 0.031(6) 0.023(6) -0.008(5) -0.003(5) 0.002(5)
C35 0.046(8) 0.032(7) 0.040(8) 0.006(6) -0.007(7) -0.010(6)
C36 0.047(9) 0.057(9) 0.111(13) 0.022(9) 0.004(8) 0.024(7)
C37 0.057(9) 0.040(7) 0.034(7) 0.013(6) -0.005(7) -0.010(6)
C38 0.071(10) 0.044(8) 0.059(10) -0.005(8) 0.006(8) 0.000(8)
C39 0.102(12) 0.072(10) 0.050(9) 0.029(8) -0.012(8) 0.012(9)
C40 0.030(7) 0.058(8) 0.048(8) -0.010(7) 0.001(6) 0.001(6)
C41 0.056(9) 0.072(10) 0.038(8) -0.016(7) 0.013(7) 0.003(7)
S1 0.047(2) 0.034(2) 0.095(3) -0.006(2) 0.003(2) -0.001(2)
F1 0.129(8) 0.063(6) 0.136(8) -0.004(6) -0.056(7) 0.021(6)
F2 0.186(10) 0.033(5) 0.114(8) 0.005(5) 0.012(7) 0.012(5)
F3 0.148(10) 0.117(8) 0.132(9) -0.020(7) 0.080(8) -0.012(7)
O9 0.113(8) 0.039(5) 0.083(7) -0.019(5) 0.027(6) -0.031(6)
O10 0.068(7) 0.101(8) 0.170(11) 0.006(8) 0.053(8) 0.010(6)
O11 0.145(10) 0.025(5) 0.087(7) -0.024(5) 0.020(7) 0.004(5)
C45 0.077(10) 0.070(10) 0.103(11) -0.066(9) 0.060(9) -0.043(8)

loop_
_atom_site_label
_atom_site_type_symbol
_atom_site_thermal_displace_type
_atom_site_fract_x
_atom_site_fract_y
_atom_site_fract_z
_atom_site_occupancy
_atom_site_U_iso_or_equiv
_atom_site_calc_flag
_atom_site_refinement_flags
Pd1 Pd Uani 0.18973(6) 0.04805(4) 0.26911(4) 1.000 0.0258(2) . .
O1 O Uani 0.2989(6) 0.0567(4) 0.4553(4) 1.000 0.050(3) . .
O2 O Uani 0.3824(6) -0.0164(4) 0.3834(4) 1.000 0.051(3) . .
O3 O Uani 0.5005(6) 0.1164(4) 0.4109(4) 1.000 0.047(3) . .
O4 O Uani 0.4878(6) 0.2201(4) 0.3554(4) 1.000 0.043(3) . .
O5 O Uani 0.2227(6) 0.1787(4) 0.1495(4) 1.000 0.054(3) . .
O6 O Uani 0.2176(6) 0.2291(4) 0.2618(5) 1.000 0.049(3) . .
O7 O Uani 0.4672(8) 0.1980(5) 0.0630(5) 1.000 0.086(5) . .
O8 O Uani 0.3818(6) 0.2793(4) 0.1257(4) 1.000 0.054(3) . .
N1 N Uani 0.2591(6) -0.0038(4) 0.1835(4) 1.000 0.024(3) . .
N2 N Uani 0.0588(6) 0.0059(4) 0.2107(4) 1.000 0.027(3) . .
N3 N Uani 0.0708(7) 0.1186(5) 0.3911(5) 1.000 0.041(3) . .
C1 C Uani 0.2809(8) -0.0994(5) 0.0300(6) 1.000 0.032(4) . .
C2 C Uani 0.2571(8) -0.1377(5) -0.0359(5) 1.000 0.033(4) . .
C3 C Uani 0.1608(8) -0.1469(5) -0.0634(6) 1.000 0.036(4) . .
C4 C Uani -0.0265(8) -0.1270(5) -0.0473(6) 1.000 0.037(4) . .
C5 C Uani -0.0990(9) -0.1012(5) -0.0026(7) 1.000 0.044(4) . .
C6 C Uani -0.0731(8) -0.0670(5) 0.0664(6) 1.000 0.037(4) . .
C7 C Uani 0.0776(7) -0.1207(5) -0.0250(6) 1.000 0.028(4) . .
C8 C Uani 0.1024(7) -0.0853(5) 0.0407(5) 1.000 0.021(3) . .
C9 C Uani 0.2027(7) -0.0730(4) 0.0693(5) 1.000 0.022(3) . .
C10 C Uani 0.0266(7) -0.0598(5) 0.0876(5) 1.000 0.029(3) . .
C11 C Uani 0.1941(7) -0.0316(4) 0.1372(5) 1.000 0.024(3) . .
C12 C Uani 0.0847(7) -0.0250(5) 0.1517(6) 1.000 0.026(3) . .
C13 C Uani 0.4087(8) 0.0291(5) 0.1190(5) 1.000 0.031(4) . .
C14 C Uani 0.5064(8) 0.0154(6) 0.0993(6) 1.000 0.044(4) . .
C15 C Uani 0.5612(8) -0.0392(7) 0.1278(6) 1.000 0.047(4) . .
C16 C Uani 0.6666(8) -0.0549(8) 0.1040(7) 1.000 0.073(6) . .
C17 C Uani 0.5159(8) -0.0794(6) 0.1800(7) 1.000 0.050(5) . .
C18 C Uani 0.4185(8) -0.0668(6) 0.2022(6) 1.000 0.043(4) . .
C19 C Uani 0.3644(7) -0.0132(5) 0.1702(5) 1.000 0.027(3) . .
C20 C Uani -0.0820(7) -0.0590(5) 0.2579(6) 1.000 0.039(4) . .
C21 C Uani -0.1757(7) -0.0583(6) 0.2882(6) 1.000 0.049(5) . .
C22 C Uani -0.2309(8) -0.0003(6) 0.2993(6) 1.000 0.041(4) . .
C23 C Uani -0.3307(9) -0.0032(6) 0.3375(7) 1.000 0.058(5) . .
C24 C Uani -0.1913(8) 0.0613(5) 0.2738(6) 1.000 0.037(4) . .
C25 C Uani -0.0968(7) 0.0641(5) 0.2433(5) 1.000 0.033(4) . .
C26 C Uani -0.0419(7) 0.0033(5) 0.2365(6) 1.000 0.025(3) . .
C27 C Uani 0.1180(8) 0.0937(6) 0.3464(6) 1.000 0.037(4) . .
C28 C Uani 0.3169(7) 0.0821(5) 0.3252(5) 1.000 0.024(3) . .
C29 C Uani 0.3317(8) 0.0418(6) 0.3961(6) 1.000 0.035(4) . .
C30 C Uani 0.3995(13) -0.0613(6) 0.4464(8) 1.000 0.105(7) . .
C31 C Uani 0.3780(8) 0.1334(5) 0.3083(5) 1.000 0.028(4) . .
C32 C Uani 0.4624(8) 0.1532(6) 0.3630(6) 1.000 0.031(4) . .
C33 C Uani 0.5709(9) 0.2441(7) 0.4050(7) 1.000 0.067(5) . .
C34 C Uani 0.3672(8) 0.1723(5) 0.2368(6) 1.000 0.031(4) . .
C35 C Uani 0.2635(9) 0.1922(6) 0.2088(7) 1.000 0.040(4) . .
C36 C Uani 0.1129(9) 0.2486(7) 0.2425(8) 1.000 0.072(6) . .
C37 C Uani 0.4471(9) 0.1835(6) 0.1937(6) 1.000 0.044(4) . .
C38 C Uani 0.4327(10) 0.2200(7) 0.1211(8) 1.000 0.058(5) . .
C39 C Uani 0.3616(11) 0.3128(7) 0.0534(7) 1.000 0.075(6) . .
C40 C Uani 0.5543(8) 0.1602(6) 0.2119(6) 1.000 0.045(4) . .
C41 C Uani 0.0145(9) 0.1461(6) 0.4555(6) 1.000 0.055(5) . .
C422 C Uiso 0.0638(18) 0.1107(12) 0.5238(11) 0.54(2) 0.069(9) . .
C432 C Uiso -0.0960(13) 0.1282(13) 0.4419(15) 0.54(2) 0.067(8) . .
C442 C Uiso 0.040(2) 0.2215(9) 0.4556(17) 0.54(2) 0.098(11) . .
C441 C Uiso -0.055(2) 0.2020(13) 0.4240(15) 0.46(2) 0.068(10) . .
C431 C Uiso -0.052(3) 0.0886(14) 0.4822(19) 0.46(2) 0.096(13) . .
C421 C Uiso 0.088(2) 0.1807(16) 0.5102(15) 0.46(2) 0.079(12) . .
S1 S Uani 0.8267(3) 0.2895(2) 0.2566(2) 1.000 0.0587(14) . .
F1 F Uani 0.7451(7) 0.2979(4) 0.1203(5) 1.000 0.112(4) . .
F2 F Uani 0.7960(8) 0.3928(4) 0.1636(5) 1.000 0.111(5) . .
F3 F Uani 0.9055(8) 0.3134(5) 0.1360(6) 1.000 0.130(5) . .
O9 O Uani 0.8981(7) 0.3317(4) 0.2954(5) 1.000 0.078(4) . .
O10 O Uani 0.7259(7) 0.2981(5) 0.2840(7) 1.000 0.111(5) . .
O11 O Uani 0.8511(8) 0.2200(4) 0.2438(5) 1.000 0.085(4) . .
C45 C Uani 0.8192(12) 0.3229(8) 0.1725(9) 1.000 0.081(6) . .
H3 H Uiso 0.1485(8) -0.1712(5) -0.1092(6) 1.000 0.0430 calc R
H2 H Uiso 0.3111(8) -0.1577(5) -0.0617(5) 1.000 0.0390 calc R
H6 H Uiso -0.1246(8) -0.0497(5) 0.0968(6) 1.000 0.0450 calc R
H4 H Uiso -0.0464(8) -0.1492(5) -0.0933(6) 1.000 0.0450 calc R
H5 H Uiso -0.1689(9) -0.1063(5) -0.0182(7) 1.000 0.0530 calc R
H17 H Uiso 0.5529(8) -0.1171(6) 0.2017(7) 1.000 0.0600 calc R
H18 H Uiso 0.3895(8) -0.0950(6) 0.2390(6) 1.000 0.0510 calc R
H20 H Uiso -0.0459(7) -0.1008(5) 0.2518(6) 1.000 0.0470 calc R
H21 H Uiso -0.2039(7) -0.1011(6) 0.3023(6) 1.000 0.0590 calc R
H24 H Uiso -0.2300(8) 0.1024(5) 0.2775(6) 1.000 0.0440 calc R
H13 H Uiso 0.3722(8) 0.0672(5) 0.0976(5) 1.000 0.0370 calc R
H14 H Uiso 0.5368(8) 0.0450(6) 0.0647(6) 1.000 0.0530 calc R
H1 H Uiso 0.3498(8) -0.0921(5) 0.0469(6) 1.000 0.0390 calc R
H163 H Uiso 0.7112(18) -0.065(4) 0.1484(8) 1.000 0.1100 calc R
H231 H Uiso -0.3840(15) 0.019(3) 0.306(2) 1.000 0.0880 calc R
H232 H Uiso -0.3232(18) 0.021(3) 0.386(2) 1.000 0.0880 calc R
H233 H Uiso -0.350(3) -0.0514(6) 0.346(4) 1.000 0.0880 calc R
H301 H Uiso 0.423(8) -0.106(2) 0.4292(10) 1.000 0.1570 calc R
H302 H Uiso 0.336(2) -0.067(5) 0.472(4) 1.000 0.1570 calc R
H303 H Uiso 0.451(6) -0.041(3) 0.482(3) 1.000 0.1570 calc R
H331 H Uiso 0.5463(16) 0.252(4) 0.4551(14) 1.000 0.1000 calc R
H332 H Uiso 0.598(4) 0.287(2) 0.386(3) 1.000 0.1000 calc R
H333 H Uiso 0.625(3) 0.209(2) 0.408(4) 1.000 0.1000 calc R
H361 H Uiso 0.1098(12) 0.275(4) 0.196(3) 1.000 0.1080 calc R
H362 H Uiso 0.087(2) 0.277(4) 0.283(2) 1.000 0.1080 calc R
H363 H Uiso 0.0709(15) 0.2071(7) 0.236(5) 1.000 0.1080 calc R
H391 H Uiso 0.4262(11) 0.326(4) 0.033(2) 1.000 0.1130 calc R
H392 H Uiso 0.320(6) 0.354(3) 0.0602(10) 1.000 0.1130 calc R
H393 H Uiso 0.325(6) 0.2810(17) 0.0191(17) 1.000 0.1130 calc R
H401 H Uiso 0.5922(16) 0.1971(14) 0.238(3) 1.000 0.0680 calc R
H402 H Uiso 0.5871(18) 0.149(3) 0.1654(7) 1.000 0.0680 calc R
H403 H Uiso 0.5536(8) 0.119(2) 0.244(3) 1.000 0.0680 calc R
H424 H Uiso 0.1379(19) 0.116(7) 0.524(5) 0.54(2) 0.1040 calc R
H425 H Uiso 0.047(10) 0.0616(19) 0.523(5) 0.54(2) 0.1040 calc R
H426 H Uiso 0.039(9) 0.132(5) 0.5694(11) 0.54(2) 0.1040 calc R
H434 H Uiso -0.1036(17) 0.0781(14) 0.439(9) 0.54(2) 0.1000 calc R
H435 H Uiso -0.122(3) 0.149(7) 0.395(5) 0.54(2) 0.1000 calc R
H436 H Uiso -0.135(2) 0.146(7) 0.483(5) 0.54(2) 0.1000 calc R
H444 H Uiso 0.009(14) 0.243(2) 0.410(6) 0.54(2) 0.1470 calc R
H445 H Uiso 0.114(3) 0.2273(9) 0.457(12) 0.54(2) 0.1470 calc R
H446 H Uiso 0.014(14) 0.243(2) 0.500(6) 0.54(2) 0.1470 calc R
H25 H Uiso -0.0699(7) 0.1067(5) 0.2272(5) 1.000 0.0400 calc R
H161 H Uiso 0.693(3) -0.0150(18) 0.078(4) 1.000 0.1100 calc R
H162 H Uiso 0.6642(13) -0.095(3) 0.070(4) 1.000 0.1100 calc R
H421 H Uiso 0.129(11) 0.214(8) 0.484(2) 0.46(2) 0.1190 calc R
H422 H Uiso 0.134(10) 0.146(2) 0.534(9) 0.46(2) 0.1190 calc R
H423 H Uiso 0.051(2) 0.204(9) 0.549(7) 0.46(2) 0.1190 calc R
H431 H Uiso -0.085(14) 0.065(8) 0.4388(19) 0.46(2) 0.1440 calc R
H432 H Uiso -0.104(11) 0.108(2) 0.514(11) 0.46(2) 0.1440 calc R
H433 H Uiso -0.009(4) 0.056(6) 0.512(11) 0.46(2) 0.1440 calc R
H441 H Uiso -0.091(11) 0.186(4) 0.378(6) 0.46(2) 0.1020 calc R
H442 H Uiso -0.015(3) 0.243(4) 0.413(10) 0.46(2) 0.1020 calc R
H443 H Uiso -0.105(9) 0.214(7) 0.461(4) 0.46(2) 0.1020 calc R

loop_
_geom_bond_atom_site_label_1
_geom_bond_atom_site_label_2
_geom_bond_distance
_geom_bond_site_symmetry_1
_geom_bond_site_symmetry_2
_geom_bond_publ_flag
Pd1 N1 2.081(8) . . yes
Pd1 N2 2.127(8) . . yes
Pd1 C27 1.928(11) . . yes
Pd1 C28 2.013(9) . . yes
S1 C45 1.634(16) . . yes
S1 O9 1.401(10) . . yes
S1 O10 1.447(10) . . yes
S1 O11 1.408(9) . . yes
F1 C45 1.398(18) . . yes
F2 C45 1.398(17) . . yes
F3 C45 1.351(19) . . yes
O1 C29 1.198(13) . . yes
O2 C29 1.337(14) . . yes
O2 C30 1.431(15) . . yes
O3 C32 1.203(13) . . yes
O4 C32 1.349(14) . . yes
O4 C33 1.446(14) . . yes
O5 C35 1.190(14) . . yes
O6 C35 1.354(15) . . yes
O6 C36 1.451(15) . . yes
O7 C38 1.231(17) . . yes
O8 C39 1.457(15) . . yes
O8 C38 1.336(16) . . yes
N1 C11 1.276(12) . . yes
N1 C19 1.429(12) . . yes
N2 C12 1.274(13) . . yes
N2 C26 1.426(12) . . yes
N3 C27 1.144(14) . . yes
N3 C41 1.499(14) . . yes
C1 C2 1.413(14) . . no
C1 C9 1.375(14) . . no
C2 C3 1.345(15) . . no
C3 C7 1.416(14) . . no
C4 C7 1.410(14) . . no
C4 C5 1.370(16) . . no
C5 C6 1.424(16) . . no
C6 C10 1.352(14) . . no
C7 C8 1.383(14) . . no
C8 C9 1.408(13) . . no
C8 C10 1.424(13) . . no
C9 C11 1.464(12) . . no
C10 C12 1.502(14) . . no
C11 C12 1.481(13) . . no
C13 C14 1.376(15) . . no
C13 C19 1.381(13) . . no
C14 C15 1.364(17) . . no
C15 C16 1.502(15) . . no
C15 C17 1.375(17) . . no
C17 C18 1.382(15) . . no
C18 C19 1.368(15) . . no
C20 C26 1.381(14) . . no
C20 C21 1.372(13) . . no
C21 C22 1.360(16) . . no
C22 C23 1.512(16) . . no
C22 C24 1.390(15) . . no
C24 C25 1.384(14) . . no
C25 C26 1.392(14) . . no
C28 C29 1.492(14) . . no
C28 C31 1.324(14) . . no
C31 C32 1.489(15) . . no
C31 C34 1.483(14) . . no
C34 C35 1.478(16) . . no
C34 C37 1.353(16) . . no
C37 C38 1.480(18) . . no
C37 C40 1.499(16) . . no
C41 C431 1.51(3) . . no
C41 C441 1.51(3) . . no
C41 C421 1.50(3) . . no
C41 C422 1.51(2) . . no
C41 C432 1.50(2) . . no
C41 C442 1.50(2) . . no
C1 H1 0.9498 . . no
C2 H2 0.9498 . . no
C3 H3 0.9503 . . no
C4 H4 0.9516 . . no
C5 H5 0.9509 . . no
C6 H6 0.9515 . . no
C13 H13 0.9504 . . no
C14 H14 0.9476 . . no
C16 H162 0.9865 . . no
C16 H161 0.9763 . . no
C16 H163 0.9800 . . no
C17 H17 0.9497 . . no
C18 H18 0.9506 . . no
C20 H20 0.9492 . . no
C21 H21 0.9492 . . no
C23 H231 0.9749 . . no
C23 H232 0.9854 . . no
C23 H233 0.9833 . . no
C24 H24 0.9504 . . no
C25 H25 0.9499 . . no
C30 H301 0.9761 . . no
C30 H302 0.9793 . . no
C30 H303 0.9855 . . no
C33 H331 0.9795 . . no
C33 H332 0.9739 . . no
C33 H333 0.9842 . . no
C36 H363 0.9799 . . no
C36 H362 0.9845 . . no
C36 H361 0.9746 . . no
C39 H392 0.9800 . . no
C39 H391 0.9761 . . no
C39 H393 0.9776 . . no
C40 H401 0.9764 . . no
C40 H402 0.9803 . . no
C40 H403 0.9842 . . no
C421 H422 0.9860 . . no
C421 H423 0.9784 . . no
C421 H421 0.9769 . . no
C422 H426 0.9842 . . no
C422 H424 0.9794 . . no
C422 H425 0.9782 . . no
C431 H431 0.9809 . . no
C431 H432 0.9866 . . no
C431 H433 0.9852 . . no
C432 H434 0.9786 . . no
C432 H435 0.9747 . . no
C432 H436 0.9804 . . no
C441 H441 0.9762 . . no
C441 H442 0.9796 . . no
C441 H443 0.9846 . . no
C442 H445 0.9783 . . no
C442 H446 0.9740 . . no
C442 H444 0.9835 . . no
